data_4327895
loop_
_publ_author_name
'Svilen Bobev'
'Tae-Soo You'
'Nian-Tzu Suen'
'Shanta Saha'
'Richard Greene'
'Johnpierre Paglione'

_publ_section_title
;
 Synthesis, Structure, Chemical Bonding, and Magnetism of the Series
 ReLiGe2 (RE= La-Nd, Sm, Eu)
;
_journal_name_full 'Inorganic Chemistry'
_journal_page_first 620
_journal_page_last 628
_journal_paper_doi 10.1021/ic2021484
_journal_volume 51
_journal_year 2012
_chemical_formula_moiety 'Nd Li Ge2'
_chemical_formula_sum 'Ge2 Li Nd'
_chemical_formula_weight 296.36
_chemical_name_systematic
; 
 ? 
;
_space_group_IT_number 62
_symmetry_cell_setting orthorhombic
_symmetry_space_group_name_Hall '-P 2ac 2n'
_symmetry_space_group_name_H-M 'P n m a'
_atom_sites_solution_primary direct
_atom_sites_solution_secondary difmap
_audit_creation_method SHELXL-97
_cell_angle_alpha 90.00
_cell_angle_beta 90.00
_cell_angle_gamma 90.00
_cell_formula_units_Z 4
_cell_length_a 7.773(3)
_cell_length_b 3.9361(14)
_cell_length_c 10.644(4)
_cell_measurement_reflns_used 941
_cell_measurement_temperature 200(2)
_cell_measurement_theta_max 28.25
_cell_measurement_theta_min 3.25
_cell_volume 325.7(2)
_computing_cell_refinement 'Bruker SMART'
_computing_data_collection 'Bruker SMART'
_computing_data_reduction 'Bruker SAINT'
_computing_molecular_graphics 'Bruker SHELXTL'
_computing_publication_material 'Bruker SHELXTL'
_computing_structure_refinement 'SHELXL-97 (Sheldrick, 1997)'
_computing_structure_solution 'SHELXS-97 (Sheldrick, 1990)'
_diffrn_ambient_temperature 200(2)
_diffrn_measured_fraction_theta_full 1.000
_diffrn_measured_fraction_theta_max 1.000
_diffrn_measurement_device_type 'CCD area detector'
_diffrn_measurement_method 'phi and omega scans'
_diffrn_radiation_monochromator graphite
_diffrn_radiation_source 'fine-focus sealed tube'
_diffrn_radiation_type MoK\a
_diffrn_radiation_wavelength 0.71073
_diffrn_reflns_av_R_equivalents 0.0428
_diffrn_reflns_av_sigmaI/netI 0.0218
_diffrn_reflns_limit_h_max 9
_diffrn_reflns_limit_h_min -9
_diffrn_reflns_limit_k_max 4
_diffrn_reflns_limit_k_min -4
_diffrn_reflns_limit_l_max 13
_diffrn_reflns_limit_l_min -13
_diffrn_reflns_number 3406
_diffrn_reflns_theta_full 25.97
_diffrn_reflns_theta_max 25.97
_diffrn_reflns_theta_min 3.25
_exptl_absorpt_coefficient_mu 33.733
_exptl_absorpt_correction_T_max 0.4860
_exptl_absorpt_correction_T_min 0.2833
_exptl_absorpt_correction_type empirical
_exptl_absorpt_process_details
; 
SADABS (Sheldrick, 2003) 
;
_exptl_crystal_colour silver
_exptl_crystal_density_diffrn 6.045
_exptl_crystal_description irregular
_exptl_crystal_F_000 508
_exptl_crystal_size_max 0.05
_exptl_crystal_size_mid 0.03
_exptl_crystal_size_min 0.03
_refine_diff_density_max 0.626
_refine_diff_density_min -0.745
_refine_diff_density_rms 0.174
_refine_ls_extinction_coef 0.0068(4)
_refine_ls_extinction_expression Fc^*^=kFc[1+0.001xFc^2^\l^3^/sin(2\q)]^-1/4^
_refine_ls_extinction_method SHELXL
_refine_ls_goodness_of_fit_ref 1.080
_refine_ls_matrix_type full
_refine_ls_number_parameters 23
_refine_ls_number_reflns 364
_refine_ls_number_restraints 0
_refine_ls_restrained_S_all 1.080
_refine_ls_R_factor_all 0.0148
_refine_ls_R_factor_gt 0.0142
_refine_ls_shift/su_max 0.000
_refine_ls_shift/su_mean 0.000
_refine_ls_structure_factor_coef Fsqd
_refine_ls_weighting_details 'calc w=1/[\s^2^(Fo^2^)+(0.0181P)^2^+0.0165P] where P=(Fo^2^+2Fc^2^)/3'
_refine_ls_weighting_scheme calc
_refine_ls_wR_factor_gt 0.0345
_refine_ls_wR_factor_ref 0.0349
_reflns_number_gt 354
_reflns_number_total 364
_reflns_threshold_expression >2sigma(I)
_cod_data_source_file ic2021484_si_002_4.cif
_cod_data_source_block IV
_cod_original_cell_volume 325.6(2)
_cod_database_code 4327895

loop_
_symmetry_equiv_pos_as_xyz
'x, y, z'
'-x+1/2, -y, z+1/2'
'-x, y+1/2, -z'
'x+1/2, -y+1/2, -z+1/2'
'-x, -y, -z'
'x-1/2, y, -z-1/2'
'x, -y-1/2, z'
'-x-1/2, y-1/2, z-1/2'

loop_
_atom_site_label
_atom_site_type_symbol
_atom_site_fract_x
_atom_site_fract_y
_atom_site_fract_z
_atom_site_U_iso_or_equiv
_atom_site_adp_type
_atom_site_occupancy
_atom_site_symmetry_multiplicity
_atom_site_calc_flag
_atom_site_refinement_flags
Ge2 Ge 0.22432(7) 0.2500 0.06731(5) 0.00895(17) Uani 1 2 d S
Ge1 Ge 0.15469(7) 0.2500 0.68377(5) 0.00813(17) Uani 1 2 d S
Nd1 Nd 0.14027(3) 0.2500 0.36507(2) 0.00768(14) Uani 1 2 d S
Li1 Li 0.4918(12) 0.2500 0.6097(8) 0.0122(19) Uiso 1 2 d S

loop_
_atom_site_aniso_label
_atom_site_aniso_U_11
_atom_site_aniso_U_22
_atom_site_aniso_U_33
_atom_site_aniso_U_23
_atom_site_aniso_U_13
_atom_site_aniso_U_12
Ge2 0.0111(3) 0.0076(3) 0.0081(3) 0.000 -0.0008(2) 0.000
Ge1 0.0081(3) 0.0076(3) 0.0087(3) 0.000 0.0003(2) 0.000
Nd1 0.0085(2) 0.0073(2) 0.0072(2) 0.000 0.00000(9) 0.000

loop_
_atom_type_symbol
_atom_type_description
_atom_type_scat_dispersion_real
_atom_type_scat_dispersion_imag
_atom_type_scat_source
Li Li -0.0003 0.0001 'International Tables Vol C Tables 4.2.6.8 and 6.1.1.4'
Ge Ge 0.1547 1.8001 'International Tables Vol C Tables 4.2.6.8 and 6.1.1.4'
Nd Nd -0.1943 3.0179 'International Tables Vol C Tables 4.2.6.8 and 6.1.1.4'

loop_
_geom_angle_atom_site_label_1
_geom_angle_atom_site_label_2
_geom_angle_atom_site_label_3
_geom_angle
_geom_angle_site_symmetry_1
_geom_angle_site_symmetry_3
Ge1 Ge2 Ge1 103.34(4) 2_564 2_554
Ge1 Ge2 Li1 128.03(3) 2_564 6_556
Ge1 Ge2 Li1 128.03(3) 2_554 6_556
Ge1 Ge2 Li1 137.96(18) 2_564 2_554
Ge1 Ge2 Li1 64.34(17) 2_554 2_554
Li1 Ge2 Li1 71.4(2) 6_556 2_554
Ge1 Ge2 Li1 64.34(17) 2_564 2_564
Ge1 Ge2 Li1 137.96(18) 2_554 2_564
Li1 Ge2 Li1 71.4(2) 6_556 2_564
Li1 Ge2 Li1 97.1(3) 2_554 2_564
Ge1 Ge2 Nd1 135.53(3) 2_564 2_554
Ge1 Ge2 Nd1 73.61(3) 2_554 2_554
Li1 Ge2 Nd1 74.58(15) 6_556 2_554
Li1 Ge2 Nd1 81.99(17) 2_554 2_554
Li1 Ge2 Nd1 144.28(19) 2_564 2_554
Ge1 Ge2 Nd1 73.61(3) 2_564 2_564
Ge1 Ge2 Nd1 135.53(3) 2_554 2_564
Li1 Ge2 Nd1 74.58(15) 6_556 2_564
Li1 Ge2 Nd1 144.28(19) 2_554 2_564
Li1 Ge2 Nd1 81.99(17) 2_564 2_564
Nd1 Ge2 Nd1 78.80(3) 2_554 2_564
Ge1 Ge2 Nd1 65.91(2) 2_564 .
Ge1 Ge2 Nd1 65.91(2) 2_554 .
Li1 Ge2 Nd1 124.5(2) 6_556 .
Li1 Ge2 Nd1 72.70(19) 2_554 .
Li1 Ge2 Nd1 72.70(19) 2_564 .
Nd1 Ge2 Nd1 138.456(16) 2_554 .
Nd1 Ge2 Nd1 138.456(16) 2_564 .
Ge1 Ge2 Nd1 61.755(18) 2_564 6_656
Ge1 Ge2 Nd1 61.755(18) 2_554 6_656
Li1 Ge2 Nd1 146.4(2) 6_556 6_656
Li1 Ge2 Nd1 125.94(17) 2_554 6_656
Li1 Ge2 Nd1 125.94(17) 2_564 6_656
Nd1 Ge2 Nd1 79.603(19) 2_554 6_656
Nd1 Ge2 Nd1 79.603(19) 2_564 6_656
Nd1 Ge2 Nd1 89.098(19) . 6_656
Ge2 Ge1 Ge2 103.34(4) 2 2_565
Ge2 Ge1 Li1 127.97(3) 2 6_557
Ge2 Ge1 Li1 127.97(3) 2_565 6_557
Ge2 Ge1 Li1 59.91(8) 2 .
Ge2 Ge1 Li1 59.91(8) 2_565 .
Li1 Ge1 Li1 136.7(3) 6_557 .
Ge2 Ge1 Nd1 72.12(3) 2 5_556
Ge2 Ge1 Nd1 134.43(3) 2_565 5_556
Li1 Ge1 Nd1 76.92(16) 6_557 5_556
Li1 Ge1 Nd1 131.85(10) . 5_556
Ge2 Ge1 Nd1 134.43(3) 2 5_566
Ge2 Ge1 Nd1 72.12(3) 2_565 5_566
Li1 Ge1 Nd1 76.92(16) 6_557 5_566
Li1 Ge1 Nd1 131.85(10) . 5_566
Nd1 Ge1 Nd1 79.87(3) 5_556 5_566
Ge2 Ge1 Nd1 126.64(3) 2 2_565
Ge2 Ge1 Nd1 68.09(3) 2_565 2_565
Li1 Ge1 Nd1 74.02(16) 6_557 2_565
Li1 Ge1 Nd1 72.26(14) . 2_565
Nd1 Ge1 Nd1 150.91(2) 5_556 2_565
Nd1 Ge1 Nd1 94.61(2) 5_566 2_565
Ge2 Ge1 Nd1 68.09(3) 2 2
Ge2 Ge1 Nd1 126.64(3) 2_565 2
Li1 Ge1 Nd1 74.02(16) 6_557 2
Li1 Ge1 Nd1 72.26(14) . 2
Nd1 Ge1 Nd1 94.61(2) 5_556 2
Nd1 Ge1 Nd1 150.91(2) 5_566 2
Nd1 Ge1 Nd1 76.36(3) 2_565 2
Ge2 Ge1 Nd1 61.22(2) 2 .
Ge2 Ge1 Nd1 61.22(2) 2_565 .
Li1 Ge1 Nd1 148.2(2) 6_557 .
Li1 Ge1 Nd1 75.14(19) . .
Nd1 Ge1 Nd1 78.805(14) 5_556 .
Nd1 Ge1 Nd1 78.805(14) 5_566 .
Nd1 Ge1 Nd1 128.484(17) 2_565 .
Nd1 Ge1 Nd1 128.484(17) 2 .
Ge1 Nd1 Ge1 79.87(3) 5_556 5_566
Ge1 Nd1 Ge2 141.164(19) 5_556 2_565
Ge1 Nd1 Ge2 87.94(2) 5_566 2_565
Ge1 Nd1 Ge2 87.94(2) 5_556 2
Ge1 Nd1 Ge2 141.164(19) 5_566 2
Ge2 Nd1 Ge2 78.80(3) 2_565 2
Ge1 Nd1 Ge1 82.81(2) 5_556 2_554
Ge1 Nd1 Ge1 131.939(19) 5_566 2_554
Ge2 Nd1 Ge1 130.03(2) 2_565 2_554
Ge2 Nd1 Ge1 81.87(3) 2 2_554
Ge1 Nd1 Ge1 131.94(2) 5_556 2_564
Ge1 Nd1 Ge1 82.81(2) 5_566 2_564
Ge2 Nd1 Ge1 81.87(3) 2_565 2_564
Ge2 Nd1 Ge1 130.03(2) 2 2_564
Ge1 Nd1 Ge1 76.36(3) 2_554 2_564
Ge1 Nd1 Ge2 89.136(17) 5_556 .
Ge1 Nd1 Ge2 89.136(17) 5_566 .
Ge2 Nd1 Ge2 127.691(17) 2_565 .
Ge2 Nd1 Ge2 127.691(17) 2 .
Ge1 Nd1 Ge2 45.998(15) 2_554 .
Ge1 Nd1 Ge2 45.998(15) 2_564 .
Ge1 Nd1 Ge2 46.124(18) 5_556 6_556
Ge1 Nd1 Ge2 46.124(18) 5_566 6_556
Ge2 Nd1 Ge2 100.397(19) 2_565 6_556
Ge2 Nd1 Ge2 100.397(19) 2 6_556
Ge1 Nd1 Ge2 128.337(15) 2_554 6_556
Ge1 Nd1 Ge2 128.337(15) 2_564 6_556
Ge2 Nd1 Ge2 114.197(16) . 6_556
Ge1 Nd1 Ge1 101.195(14) 5_556 .
Ge1 Nd1 Ge1 101.195(14) 5_566 .
Ge2 Nd1 Ge1 45.167(16) 2_565 .
Ge2 Nd1 Ge1 45.167(16) 2 .
Ge1 Nd1 Ge1 126.103(16) 2_554 .
Ge1 Nd1 Ge1 126.103(16) 2_564 .
Ge2 Nd1 Ge1 166.460(17) . .
Ge2 Nd1 Ge1 79.343(15) 6_556 .
Ge1 Nd1 Li1 171.92(12) 5_556 5_666
Ge1 Nd1 Li1 105.34(9) 5_566 5_666
Ge2 Nd1 Li1 46.28(14) 2_565 5_666
Ge2 Nd1 Li1 91.51(12) 2 5_666
Ge1 Nd1 Li1 89.14(12) 2_554 5_666
Ge1 Nd1 Li1 44.46(14) 2_564 5_666
Ge2 Nd1 Li1 84.82(15) . 5_666
Ge2 Nd1 Li1 141.72(11) 6_556 5_666
Ge1 Nd1 Li1 84.02(14) . 5_666
Ge1 Nd1 Li1 105.34(9) 5_556 5_656
Ge1 Nd1 Li1 171.92(12) 5_566 5_656
Ge2 Nd1 Li1 91.51(12) 2_565 5_656
Ge2 Nd1 Li1 46.28(14) 2 5_656
Ge1 Nd1 Li1 44.46(14) 2_554 5_656
Ge1 Nd1 Li1 89.14(12) 2_564 5_656
Ge2 Nd1 Li1 84.82(15) . 5_656
Ge2 Nd1 Li1 141.72(11) 6_556 5_656
Ge1 Nd1 Li1 84.02(14) . 5_656
Li1 Nd1 Li1 68.83(17) 5_666 5_656
Ge1 Nd1 Li1 44.76(14) 5_556 2_554
Ge1 Nd1 Li1 90.57(12) 5_566 2_554
Ge2 Nd1 Li1 173.19(11) 2_565 2_554
Ge2 Nd1 Li1 106.32(9) 2 2_554
Ge1 Nd1 Li1 47.95(14) 2_554 2_554
Ge1 Nd1 Li1 91.35(12) 2_564 2_554
Ge2 Nd1 Li1 45.61(12) . 2_554
Ge2 Nd1 Li1 83.27(15) 6_556 2_554
Ge1 Nd1 Li1 141.61(10) . 2_554
Li1 Nd1 Li1 128.09(18) 5_666 2_554
Li1 Nd1 Li1 89.03(15) 5_656 2_554
Ge1 Li1 Ge2 106.2(3) 6_657 6_656
Ge1 Li1 Ge2 117.9(2) 6_657 2
Ge2 Li1 Ge2 108.6(2) 6_656 2
Ge1 Li1 Ge2 117.9(2) 6_657 2_565
Ge2 Li1 Ge2 108.6(2) 6_656 2_565
Ge2 Li1 Ge2 97.1(3) 2 2_565
Ge1 Li1 Ge1 103.2(3) 6_657 .
Ge2 Li1 Ge1 150.6(4) 6_656 .
Ge2 Li1 Ge1 55.74(17) 2 .
Ge2 Li1 Ge1 55.74(17) 2_565 .
Ge1 Li1 Li1 129.9(4) 6_657 5_656
Ge2 Li1 Li1 54.5(3) 6_656 5_656
Ge2 Li1 Li1 54.06(19) 2 5_656
Ge2 Li1 Li1 112.2(4) 2_565 5_656
Ge1 Li1 Li1 105.1(4) . 5_656
Ge1 Li1 Li1 129.9(4) 6_657 5_666
Ge2 Li1 Li1 54.5(3) 6_656 5_666
Ge2 Li1 Li1 112.2(4) 2 5_666
Ge2 Li1 Li1 54.06(19) 2_565 5_666
Ge1 Li1 Li1 105.1(4) . 5_666
Li1 Li1 Li1 80.2(4) 5_656 5_666
Ge1 Li1 Nd1 61.52(17) 6_657 5_666
Ge2 Li1 Nd1 59.14(16) 6_656 5_666
Ge2 Li1 Nd1 164.2(3) 2 5_666
Ge2 Li1 Nd1 96.60(7) 2_565 5_666
Ge1 Li1 Nd1 139.84(17) . 5_666
Li1 Li1 Nd1 112.9(4) 5_656 5_666
Li1 Li1 Nd1 70.2(3) 5_666 5_666
Ge1 Li1 Nd1 61.52(17) 6_657 5_656
Ge2 Li1 Nd1 59.14(16) 6_656 5_656
Ge2 Li1 Nd1 96.60(7) 2 5_656
Ge2 Li1 Nd1 164.2(3) 2_565 5_656
Ge1 Li1 Nd1 139.84(17) . 5_656
Li1 Li1 Nd1 70.2(3) 5_656 5_656
Li1 Li1 Nd1 112.9(4) 5_666 5_656
Nd1 Li1 Nd1 68.83(17) 5_666 5_656
Ge1 Li1 Nd1 58.32(16) 6_657 2_565
Ge2 Li1 Nd1 139.59(19) 6_656 2_565
Ge2 Li1 Nd1 111.5(3) 2 2_565
Ge2 Li1 Nd1 61.69(13) 2_565 2_565
Ge1 Li1 Nd1 59.78(15) . 2_565
Li1 Li1 Nd1 164.8(5) 5_656 2_565
Li1 Li1 Nd1 104.06(16) 5_666 2_565
Nd1 Li1 Nd1 82.15(13) 5_666 2_565
Nd1 Li1 Nd1 119.8(3) 5_656 2_565
Ge1 Li1 Nd1 58.32(16) 6_657 2
Ge2 Li1 Nd1 139.59(19) 6_656 2
Ge2 Li1 Nd1 61.69(13) 2 2
Ge2 Li1 Nd1 111.5(3) 2_565 2
Ge1 Li1 Nd1 59.78(15) . 2
Li1 Li1 Nd1 104.06(16) 5_656 2
Li1 Li1 Nd1 164.8(5) 5_666 2
Nd1 Li1 Nd1 119.8(3) 5_666 2
Nd1 Li1 Nd1 82.15(13) 5_656 2
Nd1 Li1 Nd1 68.22(16) 2_565 2
Ge1 Li1 Nd1 163.6(3) 6_657 .
Ge2 Li1 Nd1 90.2(2) 6_656 .
Ge2 Li1 Nd1 54.45(16) 2 .
Ge2 Li1 Nd1 54.45(16) 2_565 .
Ge1 Li1 Nd1 60.37(17) . .
Li1 Li1 Nd1 60.2(3) 5_656 .
Li1 Li1 Nd1 60.2(3) 5_666 .
Nd1 Li1 Nd1 130.38(19) 5_666 .
Nd1 Li1 Nd1 130.38(19) 5_656 .
Nd1 Li1 Nd1 108.8(2) 2_565 .
Nd1 Li1 Nd1 108.8(2) 2 .

loop_
_geom_bond_atom_site_label_1
_geom_bond_atom_site_label_2
_geom_bond_distance
_geom_bond_site_symmetry_2
Ge2 Ge1 2.5088(8) 2_564
Ge2 Ge1 2.5088(8) 2_554
Ge2 Li1 2.611(9) 6_556
Ge2 Li1 2.626(6) 2_554
Ge2 Li1 2.626(6) 2_564
Ge2 Nd1 3.1007(8) 2_554
Ge2 Nd1 3.1007(8) 2_564
Ge2 Nd1 3.2359(13) .
Ge2 Nd1 3.3122(13) 6_656
Ge1 Ge2 2.5088(8) 2
Ge1 Ge2 2.5088(8) 2_565
Ge1 Li1 2.537(9) 6_557
Ge1 Li1 2.736(9) .
Ge1 Nd1 3.0659(9) 5_556
Ge1 Nd1 3.0659(9) 5_566
Ge1 Nd1 3.1839(8) 2_565
Ge1 Nd1 3.1839(8) 2
Ge1 Nd1 3.3940(14) .
Nd1 Ge1 3.0659(9) 5_556
Nd1 Ge1 3.0659(9) 5_566
Nd1 Ge2 3.1007(9) 2_565
Nd1 Ge2 3.1007(8) 2
Nd1 Ge1 3.1839(8) 2_554
Nd1 Ge1 3.1839(8) 2_564
Nd1 Ge2 3.3122(13) 6_556
Nd1 Li1 3.482(8) 5_666
Nd1 Li1 3.482(8) 5_656
Nd1 Li1 3.509(7) 2_554
Li1 Ge1 2.537(9) 6_657
Li1 Ge2 2.611(9) 6_656
Li1 Ge2 2.626(6) 2
Li1 Ge2 2.626(6) 2_565
Li1 Li1 3.056(13) 5_656
Li1 Li1 3.056(14) 5_666
Li1 Nd1 3.482(8) 5_666
Li1 Nd1 3.482(8) 5_656
Li1 Nd1 3.509(7) 2_565
Li1 Nd1 3.509(7) 2
